data_1514294
loop_
_publ_author_name
'Buesking, Andrew W.'
'Ellman, Jonathan A.'

_publ_section_title
;
 Convergent, asymmetric synthesis of vicinal amino alcohols via
 Rh-catalyzed addition of \a-amido trifluoroborates to carbonyls
;
_journal_issue 5
_journal_name_full 'Chemical Science'
_journal_page_first 1983
_journal_paper_doi 10.1039/c4sc00084f
_journal_volume 5
_journal_year 2014
_chemical_absolute_configuration ad
_chemical_formula_moiety 'C19 H22 F3 N O2 S'
_chemical_formula_sum 'C19 H22 F3 N O2 S'
_chemical_formula_weight 385.44
_chemical_name_systematic
;
 ? 
;
_space_group_crystal_system monoclinic
_space_group_IT_number 4
_space_group_name_Hall 'P 2yb'
_space_group_name_H-M_alt 'P 1 21 1'
_symmetry_space_group_name_Hall 'P 2yb'
_symmetry_space_group_name_H-M 'P 1 21 1'
_atom_sites_solution_hydrogens geom
_atom_sites_solution_primary direct
_atom_sites_solution_secondary difmap
_audit_creation_date 2013-08-26
_audit_creation_method
;
  Olex2 1.2
  (compiled Apr 23 2013 17:59:47, GUI svn.r4466)
;
_cell_angle_alpha 90.00
_cell_angle_beta 102.621(7)
_cell_angle_gamma 90.00
_cell_formula_units_Z 2
_cell_length_a 5.7359(2)
_cell_length_b 17.0050(4)
_cell_length_c 9.7453(7)
_cell_measurement_reflns_used 11853
_cell_measurement_temperature 93
_cell_measurement_theta_max 65.0
_cell_measurement_theta_min 2.6
_cell_volume 927.58(8)
_computing_cell_refinement 'CrystalClear-SM Expert 2.0 r12 (Rigaku, 2011)'
_computing_data_collection 'CrystalClear-SM Expert 2.0 r12 (Rigaku, 2011)'
_computing_data_reduction 'CrystalClear-SM Expert 2.0 r12 (Rigaku, 2011)'
_computing_molecular_graphics
;
O. V. Dolomanov, L. J. Bourhis, R. J. Gildea, J. A. K. Howard and H. Puschmann,
OLEX2: a complete structure solution, refinement and analysis program.
J. Appl. Cryst. (2009). 42, 339-341.
;
_computing_publication_material
;
O. V. Dolomanov, L. J. Bourhis, R. J. Gildea, J. A. K. Howard and H. Puschmann,
OLEX2: a complete structure solution, refinement and analysis program.
J. Appl. Cryst. (2009). 42, 339-341.
;
_computing_structure_refinement 'SHELXL-97 (Sheldrick, 2008)'
_computing_structure_solution 'SHELXS-97 (Sheldrick, 2008)'
_diffrn_ambient_temperature 93
_diffrn_detector CCD
_diffrn_detector_area_resol_mean 22.2
_diffrn_measured_fraction_theta_full 0.999
_diffrn_measured_fraction_theta_max 0.999
_diffrn_measurement_details
;
scan:
    Number of images: 90
               Slice: -48.0000 - 132.0000
         Image width: 2.0000
            Exp time: 2.0000
       Rotation axis: Omega
               Omega: 0.0000
               Kappa: 0.0000
                 Phi: 0.0000
                 XTD: 42.0000
              2theta: 42.0000
scan:
    Number of images: 90
               Slice: 0.0000 - 180.0000
         Image width: 2.0000
            Exp time: 5.0000
       Rotation axis: Omega
               Omega: 0.0000
               Kappa: 0.0000
                 Phi: 0.0000
                 XTD: 42.0000
              2theta: 90.0000
scan:
    Number of images: 90
               Slice: -48.0000 - 132.0000
         Image width: 2.0000
            Exp time: 2.0000
       Rotation axis: Omega
               Omega: 0.0000
               Kappa: 0.0000
                 Phi: 180.0000
                 XTD: 42.0000
              2theta: 42.0000
scan:
    Number of images: 90
               Slice: 0.0000 - 180.0000
         Image width: 2.0000
            Exp time: 5.0000
       Rotation axis: Omega
               Omega: 0.0000
               Kappa: 0.0000
                 Phi: 180.0000
                 XTD: 42.0000
              2theta: 90.0000
scan:
    Number of images: 90
               Slice: -48.0000 - 132.0000
         Image width: 2.0000
            Exp time: 2.0000
       Rotation axis: Omega
               Omega: 0.0000
               Kappa: 54.0000
                 Phi: 220.0000
                 XTD: 42.0000
              2theta: 42.0000
scan:
    Number of images: 90
               Slice: 0.0000 - 180.0000
         Image width: 2.0000
            Exp time: 5.0000
       Rotation axis: Omega
               Omega: 0.0000
               Kappa: 54.0000
                 Phi: 50.0000
                 XTD: 42.0000
              2theta: 90.0000
scan:
    Number of images: 90
               Slice: 0.0000 - 180.0000
         Image width: 2.0000
            Exp time: 5.0000
       Rotation axis: Omega
               Omega: 0.0000
               Kappa: 54.0000
                 Phi: 125.0000
                 XTD: 42.0000
              2theta: 90.0000
scan:
    Number of images: 90
               Slice: -48.0000 - 132.0000
         Image width: 2.0000
            Exp time: 2.0000
       Rotation axis: Omega
               Omega: 0.0000
               Kappa: 54.0000
                 Phi: 55.0000
                 XTD: 42.0000
              2theta: 42.0000
scan:
    Number of images: 90
               Slice: 0.0000 - 180.0000
         Image width: 2.0000
            Exp time: 5.0000
       Rotation axis: Omega
               Omega: 0.0000
               Kappa: 54.0000
                 Phi: 225.0000
                 XTD: 42.0000
              2theta: 90.0000
scan:
    Number of images: 90
               Slice: 0.0000 - 180.0000
         Image width: 2.0000
            Exp time: 5.0000
       Rotation axis: Omega
               Omega: 0.0000
               Kappa: 54.0000
                 Phi: 300.0000
                 XTD: 42.0000
              2theta: 90.0000
scan:
    Number of images: 90
               Slice: 0.0000 - 180.0000
         Image width: 2.0000
            Exp time: 5.0000
       Rotation axis: Omega
               Omega: 0.0000
               Kappa: 54.0000
                 Phi: 250.0000
                 XTD: 42.0000
              2theta: 90.0000
scan:
    Number of images: 90
               Slice: -48.0000 - 132.0000
         Image width: 2.0000
            Exp time: 2.0000
       Rotation axis: Omega
               Omega: 0.0000
               Kappa: 54.0000
                 Phi: 320.0000
                 XTD: 42.0000
              2theta: 42.0000
scan:
    Number of images: 90
               Slice: -48.0000 - 132.0000
         Image width: 2.0000
            Exp time: 2.0000
       Rotation axis: Omega
               Omega: 0.0000
               Kappa: 54.0000
                 Phi: 110.0000
                 XTD: 42.0000
              2theta: 42.0000
scan:
    Number of images: 90
               Slice: 0.0000 - 180.0000
         Image width: 2.0000
            Exp time: 5.0000
       Rotation axis: Omega
               Omega: 0.0000
               Kappa: 54.0000
                 Phi: 150.0000
                 XTD: 42.0000
              2theta: 90.0000
scan:
    Number of images: 90
               Slice: 0.0000 - 180.0000
         Image width: 2.0000
            Exp time: 5.0000
       Rotation axis: Omega
               Omega: 0.0000
               Kappa: 54.0000
                 Phi: 75.0000
                 XTD: 42.0000
              2theta: 90.0000
scan:
    Number of images: 90
               Slice: 0.0000 - 180.0000
         Image width: 2.0000
            Exp time: 5.0000
       Rotation axis: Omega
               Omega: 0.0000
               Kappa: 54.0000
                 Phi: 350.0000
                 XTD: 42.0000
              2theta: 90.0000
scan:
    Number of images: 90
               Slice: -48.0000 - 132.0000
         Image width: 2.0000
            Exp time: 2.0000
       Rotation axis: Omega
               Omega: 0.0000
               Kappa: 54.0000
                 Phi: 0.0000
                 XTD: 42.0000
              2theta: 42.0000
scan:
    Number of images: 90
               Slice: -48.0000 - 132.0000
         Image width: 2.0000
            Exp time: 2.0000
       Rotation axis: Omega
               Omega: 0.0000
               Kappa: 54.0000
                 Phi: 275.0000
                 XTD: 42.0000
              2theta: 42.0000
scan:
    Number of images: 90
               Slice: 0.0000 - 180.0000
         Image width: 2.0000
            Exp time: 5.0000
       Rotation axis: Omega
               Omega: 0.0000
               Kappa: 54.0000
                 Phi: 25.0000
                 XTD: 42.0000
              2theta: 90.0000
scan:
    Number of images: 90
               Slice: 0.0000 - 180.0000
         Image width: 2.0000
            Exp time: 5.0000
       Rotation axis: Omega
               Omega: 0.0000
               Kappa: 54.0000
                 Phi: 175.0000
                 XTD: 42.0000
              2theta: 90.0000
scan:
    Number of images: 90
               Slice: 0.0000 - 180.0000
         Image width: 2.0000
            Exp time: 5.0000
       Rotation axis: Omega
               Omega: 0.0000
               Kappa: 54.0000
                 Phi: 0.0000
                 XTD: 42.0000
              2theta: 90.0000
scan:
    Number of images: 90
               Slice: 0.0000 - 180.0000
         Image width: 2.0000
            Exp time: 5.0000
       Rotation axis: Omega
               Omega: 0.0000
               Kappa: 54.0000
                 Phi: 325.0000
                 XTD: 42.0000
              2theta: 90.0000
scan:
    Number of images: 90
               Slice: -48.0000 - 132.0000
         Image width: 2.0000
            Exp time: 2.0000
       Rotation axis: Omega
               Omega: 0.0000
               Kappa: 54.0000
                 Phi: 165.0000
                 XTD: 42.0000
              2theta: 42.0000
scan:
    Number of images: 90
               Slice: 0.0000 - 180.0000
         Image width: 2.0000
            Exp time: 5.0000
       Rotation axis: Omega
               Omega: 0.0000
               Kappa: 54.0000
                 Phi: 275.0000
                 XTD: 42.0000
              2theta: 90.0000
scan:
    Number of images: 90
               Slice: 0.0000 - 180.0000
         Image width: 2.0000
            Exp time: 5.0000
       Rotation axis: Omega
               Omega: 0.0000
               Kappa: 54.0000
                 Phi: 100.0000
                 XTD: 42.0000
              2theta: 90.0000
scan:
    Number of images: 90
               Slice: 0.0000 - 180.0000
         Image width: 2.0000
            Exp time: 5.0000
       Rotation axis: Omega
               Omega: 0.0000
               Kappa: 54.0000
                 Phi: 200.0000
                 XTD: 42.0000
              2theta: 90.0000
;
_diffrn_measurement_device
;
AFC11 (Left): Eulerian 3 circle
;
_diffrn_measurement_device_type 'Rigaku Saturn 944+ CCD'
_diffrn_measurement_method \w
_diffrn_measurement_specimen_support Unknown
_diffrn_orient_matrix_type FS_PROCESS
_diffrn_orient_matrix_UB_11 -0.075889
_diffrn_orient_matrix_UB_12 -0.021793
_diffrn_orient_matrix_UB_13 -0.094516
_diffrn_orient_matrix_UB_21 -0.160790
_diffrn_orient_matrix_UB_22 0.004369
_diffrn_orient_matrix_UB_23 0.023396
_diffrn_orient_matrix_UB_31 -0.017474
_diffrn_orient_matrix_UB_32 0.054444
_diffrn_orient_matrix_UB_33 -0.039710
_diffrn_radiation_monochromator confocal
_diffrn_radiation_type CuK\a
_diffrn_radiation_wavelength 1.54178
_diffrn_reflns_av_R_equivalents 0.0931
_diffrn_reflns_av_unetI/netI 0.0699
_diffrn_reflns_limit_h_max 6
_diffrn_reflns_limit_h_min -6
_diffrn_reflns_limit_k_max 19
_diffrn_reflns_limit_k_min -18
_diffrn_reflns_limit_l_max 11
_diffrn_reflns_limit_l_min -11
_diffrn_reflns_number 26893
_diffrn_reflns_theta_full 65.02
_diffrn_reflns_theta_max 65.02
_diffrn_reflns_theta_min 4.65
_diffrn_source 'Rotating Anode'
_diffrn_source_current 30.0
_diffrn_source_power 1.2
_diffrn_source_voltage 40.0
_diffrn_standards_decay_% 0
_diffrn_standards_interval_count 0
_diffrn_standards_interval_time 0
_diffrn_standards_number 0
_exptl_absorpt_coefficient_mu 1.934
_exptl_absorpt_correction_T_max 1.000
_exptl_absorpt_correction_T_min 0.756
_exptl_absorpt_correction_type multi-scan
_exptl_absorpt_process_details 'Jacobson, R (1998) Private Communication'
_exptl_crystal_colour colourless
_exptl_crystal_colour_primary colourless
_exptl_crystal_density_diffrn 1.380
_exptl_crystal_density_method 'not measured'
_exptl_crystal_description needle
_exptl_crystal_F_000 404
_exptl_crystal_size_max 0.1
_exptl_crystal_size_mid 0.1
_exptl_crystal_size_min 0.05
_refine_diff_density_max 0.264
_refine_diff_density_min -0.276
_refine_diff_density_rms 0.048
_refine_ls_abs_structure_details 'Flack H D (1983), Acta Cryst. A39, 876-881'
_refine_ls_abs_structure_Flack 0.036(16)
_refine_ls_extinction_coef 0.0029(8)
_refine_ls_extinction_expression Fc^*^=kFc[1+0.001xFc^2^\l^3^/sin(2\q)]^-1/4^
_refine_ls_extinction_method SHELXL
_refine_ls_goodness_of_fit_ref 1.096
_refine_ls_hydrogen_treatment mixed
_refine_ls_matrix_type full
_refine_ls_number_parameters 247
_refine_ls_number_reflns 3087
_refine_ls_number_restraints 3
_refine_ls_restrained_S_all 1.095
_refine_ls_R_factor_all 0.0399
_refine_ls_R_factor_gt 0.0377
_refine_ls_shift/su_max 0.000
_refine_ls_shift/su_mean 0.000
_refine_ls_structure_factor_coef Fsqd
_refine_ls_weighting_details 'calc w=1/[\s^2^(Fo^2^)+(0.0492P)^2^+0.0314P] where P=(Fo^2^+2Fc^2^)/3'
_refine_ls_weighting_scheme calc
_refine_ls_wR_factor_gt 0.0917
_refine_ls_wR_factor_ref 0.0926
_reflns_number_gt 2923
_reflns_number_total 3087
_reflns_threshold_expression >2sigma(I)
_cod_data_source_file c4sc00084f2.cif
_cod_data_source_block 00713074
_cod_database_code 1514294
_olex2_refinement_description
;
1. Fixed Uiso
 At 1.2 times of:
  All C(H) groups
 At 1.5 times of:
  All C(H,H,H) groups
2. Restrained distances
 O1-H1
 0.82 with sigma of 0.02
 N1-H1A
 0.89 with sigma of 0.02
3.a Ternary CH refined with riding coordinates:
 C9(H9)
3.b Aromatic/amide H refined with riding coordinates:
 C12(H12), C3(H3), C13(H13), C5(H5), C11(H11), C14(H14), C2(H2), C15(H15),
 C4(H4), C1(H1B)
3.c Idealised Me refined as rotating group:
 C18(H18A,H18B,H18C), C19(H19A,H19B,H19C), C17(H17A,H17B,H17C)
;

loop_
_space_group_symop_id
_space_group_symop_operation_xyz
1 'x, y, z'
2 '-x, y+1/2, -z'

loop_
_atom_site_label
_atom_site_type_symbol
_atom_site_fract_x
_atom_site_fract_y
_atom_site_fract_z
_atom_site_U_iso_or_equiv
_atom_site_adp_type
_atom_site_occupancy
_atom_site_symmetry_multiplicity
_atom_site_calc_flag
_atom_site_refinement_flags
S1 S -0.00811(8) 0.08331(3) 0.81924(5) 0.02187(16) Uani 1 1 d .
F3 F 0.5770(3) -0.13885(9) 0.96544(14) 0.0373(4) Uani 1 1 d .
F1 F 0.5297(3) -0.01367(9) 0.96215(14) 0.0349(4) Uani 1 1 d .
O1 O 0.5925(3) -0.05920(11) 0.71026(18) 0.0249(4) Uani 1 1 d D
F2 F 0.2277(3) -0.08948(10) 0.95799(14) 0.0362(4) Uani 1 1 d .
C6 C 0.3232(4) -0.16821(14) 0.6966(2) 0.0206(5) Uani 1 1 d .
C12 C -0.1485(4) -0.05208(17) 0.2945(3) 0.0296(6) Uani 1 1 d .
H12 H -0.2916 -0.0723 0.2428 0.036 Uiso 1 1 calc R
C3 C 0.2275(4) -0.32441(15) 0.6104(3) 0.0286(5) Uani 1 1 d .
H3 H 0.1969 -0.3763 0.5822 0.034 Uiso 1 1 calc R
N1 N 0.1973(3) 0.05144(12) 0.7364(2) 0.0218(4) Uani 1 1 d D
C7 C 0.3780(4) -0.08347(14) 0.7457(2) 0.0213(5) Uani 1 1 d .
C13 C 0.0110(5) -0.01720(16) 0.2256(3) 0.0305(6) Uani 1 1 d .
H13 H -0.0245 -0.0134 0.1281 0.037 Uiso 1 1 calc R
C5 C 0.1293(4) -0.20831(15) 0.7274(3) 0.0260(5) Uani 1 1 d .
H5 H 0.0295 -0.1828 0.7765 0.031 Uiso 1 1 calc R
C11 C -0.0970(4) -0.05726(15) 0.4405(2) 0.0247(5) Uani 1 1 d .
H11 H -0.2059 -0.0808 0.4857 0.030 Uiso 1 1 calc R
C10 C 0.1161(4) -0.02754(13) 0.5189(2) 0.0207(5) Uani 1 1 d .
C14 C 0.2244(5) 0.01203(17) 0.3035(3) 0.0320(6) Uani 1 1 d .
H14 H 0.3341 0.0345 0.2577 0.038 Uiso 1 1 calc R
C16 C 0.1228(4) 0.18161(15) 0.8680(2) 0.0255(5) Uani 1 1 d .
C2 C 0.4177(5) -0.28413(16) 0.5779(3) 0.0318(6) Uani 1 1 d .
H2 H 0.5143 -0.3092 0.5262 0.038 Uiso 1 1 calc R
C8 C 0.4253(4) -0.08105(15) 0.9077(2) 0.0265(5) Uani 1 1 d .
C18 C 0.1958(5) 0.22295(17) 0.7447(3) 0.0348(6) Uani 1 1 d .
H18A H 0.3318 0.1967 0.7232 0.052 Uiso 1 1 calc R
H18B H 0.2362 0.2767 0.7694 0.052 Uiso 1 1 calc R
H18C H 0.0654 0.2214 0.6640 0.052 Uiso 1 1 calc R
C15 C 0.2767(4) 0.00819(16) 0.4493(3) 0.0272(6) Uani 1 1 d .
H15 H 0.4186 0.0294 0.5006 0.033 Uiso 1 1 calc R
C4 C 0.0830(5) -0.28571(15) 0.6859(3) 0.0300(6) Uani 1 1 d .
H4 H -0.0456 -0.3119 0.7088 0.036 Uiso 1 1 calc R
C9 C 0.1629(4) -0.02963(14) 0.6787(2) 0.0198(5) Uani 1 1 d .
H9 H 0.0201 -0.0513 0.7045 0.024 Uiso 1 1 calc R
C19 C 0.3354(4) 0.16696(16) 0.9900(3) 0.0321(6) Uani 1 1 d .
H19A H 0.2822 0.1400 1.0642 0.048 Uiso 1 1 calc R
H19B H 0.4058 0.2163 1.0244 0.048 Uiso 1 1 calc R
H19C H 0.4518 0.1353 0.9582 0.048 Uiso 1 1 calc R
C1 C 0.4672(4) -0.20697(15) 0.6211(3) 0.0267(5) Uani 1 1 d .
H1B H 0.5975 -0.1812 0.5994 0.032 Uiso 1 1 calc R
C17 C -0.0725(5) 0.22743(17) 0.9150(3) 0.0388(7) Uani 1 1 d .
H17A H -0.2040 0.2352 0.8363 0.058 Uiso 1 1 calc R
H17B H -0.0113 0.2776 0.9514 0.058 Uiso 1 1 calc R
H17C H -0.1261 0.1986 0.9869 0.058 Uiso 1 1 calc R
O2 O -0.2433(3) 0.09498(10) 0.71852(17) 0.0277(4) Uani 1 1 d .
H1A H 0.226(5) 0.0851(15) 0.674(2) 0.027(7) Uiso 1 1 d D
H1 H 0.617(7) -0.0115(12) 0.724(4) 0.070(13) Uiso 1 1 d D

loop_
_atom_site_aniso_label
_atom_site_aniso_U_11
_atom_site_aniso_U_22
_atom_site_aniso_U_33
_atom_site_aniso_U_23
_atom_site_aniso_U_13
_atom_site_aniso_U_12
S1 0.0217(3) 0.0204(3) 0.0248(3) -0.0022(2) 0.0078(2) -0.0010(2)
F3 0.0495(9) 0.0264(8) 0.0292(7) 0.0014(6) -0.0062(7) 0.0095(6)
F1 0.0477(9) 0.0239(8) 0.0270(7) -0.0048(6) -0.0053(6) -0.0004(6)
O1 0.0181(7) 0.0226(10) 0.0347(9) -0.0007(7) 0.0071(7) -0.0024(7)
F2 0.0474(9) 0.0389(10) 0.0255(7) 0.0013(7) 0.0153(6) -0.0002(7)
C6 0.0225(10) 0.0186(12) 0.0199(11) -0.0001(9) 0.0031(8) 0.0022(9)
C12 0.0291(13) 0.0324(15) 0.0256(12) -0.0034(10) 0.0020(10) 0.0021(10)
C3 0.0325(13) 0.0191(13) 0.0328(13) -0.0029(11) 0.0042(10) -0.0029(10)
N1 0.0277(11) 0.0161(10) 0.0236(10) -0.0022(8) 0.0096(8) -0.0023(8)
C7 0.0218(11) 0.0187(12) 0.0239(11) -0.0008(9) 0.0062(9) -0.0027(9)
C13 0.0403(14) 0.0309(15) 0.0206(12) -0.0005(10) 0.0072(10) 0.0101(11)
C5 0.0274(12) 0.0210(14) 0.0311(13) -0.0016(10) 0.0096(10) 0.0004(9)
C11 0.0268(12) 0.0218(13) 0.0261(12) 0.0004(9) 0.0071(10) -0.0002(9)
C10 0.0236(11) 0.0167(11) 0.0233(11) 0.0003(9) 0.0082(9) 0.0028(9)
C14 0.0299(13) 0.0385(16) 0.0307(13) 0.0072(11) 0.0133(11) 0.0046(11)
C16 0.0279(12) 0.0209(13) 0.0286(12) -0.0075(10) 0.0083(10) -0.0004(10)
C2 0.0348(13) 0.0277(15) 0.0354(14) -0.0065(11) 0.0130(11) 0.0047(10)
C8 0.0299(12) 0.0224(13) 0.0248(12) -0.0005(10) 0.0010(10) 0.0026(10)
C18 0.0428(15) 0.0256(14) 0.0360(14) -0.0014(11) 0.0089(12) -0.0065(11)
C15 0.0256(12) 0.0304(15) 0.0252(13) 0.0028(10) 0.0047(10) -0.0004(10)
C4 0.0311(12) 0.0244(14) 0.0341(14) 0.0021(11) 0.0064(10) -0.0067(10)
C9 0.0192(10) 0.0196(12) 0.0212(12) -0.0016(9) 0.0059(9) -0.0008(8)
C19 0.0335(13) 0.0257(14) 0.0347(14) -0.0055(12) 0.0021(11) -0.0027(11)
C1 0.0270(12) 0.0226(14) 0.0322(14) -0.0019(11) 0.0103(10) -0.0012(10)
C17 0.0329(14) 0.0301(16) 0.0557(18) -0.0184(13) 0.0148(12) -0.0034(11)
O2 0.0215(7) 0.0250(10) 0.0358(9) -0.0023(8) 0.0047(6) -0.0003(7)

loop_
_atom_type_symbol
_atom_type_description
_atom_type_scat_dispersion_real
_atom_type_scat_dispersion_imag
_atom_type_scat_source
C C 0.0181 0.0091 'International Tables Vol C Tables 4.2.6.8 and 6.1.1.4'
H H 0.0000 0.0000 'International Tables Vol C Tables 4.2.6.8 and 6.1.1.4'
F F 0.0727 0.0534 'International Tables Vol C Tables 4.2.6.8 and 6.1.1.4'
N N 0.0311 0.0180 'International Tables Vol C Tables 4.2.6.8 and 6.1.1.4'
O O 0.0492 0.0322 'International Tables Vol C Tables 4.2.6.8 and 6.1.1.4'
S S 0.3331 0.5567 'International Tables Vol C Tables 4.2.6.8 and 6.1.1.4'

loop_
_geom_angle_atom_site_label_1
_geom_angle_atom_site_label_2
_geom_angle_atom_site_label_3
_geom_angle
N1 S1 C16 97.39(10)
O2 S1 N1 110.99(9)
O2 S1 C16 107.77(11)
C5 C6 C7 120.9(2)
C1 C6 C7 120.5(2)
C1 C6 C5 118.6(2)
C13 C12 C11 120.6(2)
C2 C3 C4 118.6(2)
C9 N1 S1 115.96(15)
O1 C7 C6 109.25(18)
O1 C7 C8 105.97(17)
O1 C7 C9 112.20(19)
C6 C7 C8 108.89(19)
C6 C7 C9 109.40(18)
C8 C7 C9 111.03(18)
C12 C13 C14 119.2(2)
C4 C5 C6 120.9(2)
C10 C11 C12 120.3(2)
C11 C10 C15 119.1(2)
C11 C10 C9 119.5(2)
C15 C10 C9 121.3(2)
C13 C14 C15 120.8(2)
C18 C16 S1 112.28(17)
C19 C16 S1 105.24(17)
C19 C16 C18 112.2(2)
C17 C16 S1 104.87(17)
C17 C16 C18 110.4(2)
C17 C16 C19 111.5(2)
C3 C2 C1 121.2(2)
F3 C8 C7 111.10(19)
F1 C8 F3 105.33(18)
F1 C8 C7 112.93(19)
F2 C8 F3 106.83(19)
F2 C8 F1 106.63(19)
F2 C8 C7 113.48(18)
C14 C15 C10 120.0(2)
C5 C4 C3 120.4(2)
N1 C9 C7 111.01(18)
N1 C9 C10 110.16(18)
C10 C9 C7 112.86(19)
C6 C1 C2 120.3(2)

loop_
_geom_bond_atom_site_label_1
_geom_bond_atom_site_label_2
_geom_bond_distance
S1 N1 1.658(2)
S1 C16 1.851(3)
S1 O2 1.4979(16)
F3 C8 1.351(3)
F1 C8 1.347(3)
O1 C7 1.410(3)
F2 C8 1.337(3)
C6 C7 1.529(3)
C6 C5 1.392(3)
C6 C1 1.387(3)
C12 C13 1.381(4)
C12 C11 1.391(3)
C3 C2 1.382(4)
C3 C4 1.389(4)
N1 C9 1.486(3)
C7 C8 1.542(3)
C7 C9 1.560(3)
C13 C14 1.384(4)
C5 C4 1.385(4)
C11 C10 1.388(3)
C10 C15 1.397(3)
C10 C9 1.522(3)
C14 C15 1.387(4)
C16 C18 1.528(4)
C16 C19 1.526(3)
C16 C17 1.515(3)
C2 C1 1.388(4)
